data_1560877
loop_
_publ_author_name
'Cramer, Alisha J.'
'Cole, Jacqueline M.'

_publ_section_title
;
 Host-guest prospects of neodymium and gadolinium ultraphosphate
 frameworks for nuclear waste storage: Multi-temperature topological
 analysis of nanoporous cages in RP5O14
;
_journal_name_full 'Journal of Solid State Chemistry'
_journal_page_first 250
_journal_page_last 257
_journal_paper_doi 10.1016/j.jssc.2018.07.020
_journal_volume 266
_journal_year 2018
_chemical_formula_sum 'Gd O14 P5'
_chemical_formula_weight 536.10
_space_group_IT_number 14
_space_group_name_Hall '-P 2ybc'
_space_group_name_H-M_alt 'P 1 21/c 1'
_symmetry_cell_setting monoclinic
_symmetry_space_group_name_H-M 'P 1 21/c 1'
_atom_sites_solution_hydrogens none
_atom_sites_solution_primary direct
_atom_sites_solution_secondary difmap
_audit_creation_method SHELXL-97
_cell_angle_alpha 90.00
_cell_angle_beta 90.05(3)
_cell_angle_gamma 90.00
_cell_formula_units_Z 4
_cell_length_a 8.7270(17)
_cell_length_b 8.9220(18)
_cell_length_c 12.969(3)
_cell_measurement_reflns_used 512
_cell_measurement_temperature 350(2)
_cell_measurement_theta_max 28.28
_cell_measurement_theta_min 2.0
_cell_volume 1009.8(4)
_computing_cell_refinement
;
Rigaku CrystalClear-SM Expert 2.0
;
_computing_data_collection 'Rigaku CrystalClear-SM Expert 2.0'
_computing_data_reduction
;
Rigaku CrystalClear-SM Expert 2.0
;
_computing_molecular_graphics
;
SHELXTL-PLUS (Sheldrick, 1995)
;
_computing_publication_material 'SHELXL-97 (Sheldrick, 1997)'
_computing_structure_refinement 'SHELXL-97 (Sheldrick, 1997)'
_computing_structure_solution 'SHELXS-97 (Sheldrick, 1990)'
_diffrn_ambient_temperature 350(2)
_diffrn_measured_fraction_theta_full 0.774
_diffrn_measured_fraction_theta_max 0.774
_diffrn_measurement_device_type 'Rigaku Saturn 724+ CCD'
_diffrn_measurement_method '\w scans'
_diffrn_radiation_monochromator graphite
_diffrn_radiation_source 'fine-focus sealed tube'
_diffrn_radiation_type MoK\a
_diffrn_radiation_wavelength 0.71073
_diffrn_reflns_av_R_equivalents 0.0426
_diffrn_reflns_av_sigmaI/netI 0.0258
_diffrn_reflns_limit_h_max 9
_diffrn_reflns_limit_h_min -11
_diffrn_reflns_limit_k_max 12
_diffrn_reflns_limit_k_min -9
_diffrn_reflns_limit_l_max 13
_diffrn_reflns_limit_l_min -17
_diffrn_reflns_number 3804
_diffrn_reflns_theta_full 30.60
_diffrn_reflns_theta_max 30.60
_diffrn_reflns_theta_min 1.57
_diffrn_standards_decay_% 0
_diffrn_standards_interval_count 0
_diffrn_standards_interval_time 0
_diffrn_standards_number 0
_exptl_absorpt_coefficient_mu 7.449
_exptl_absorpt_correction_T_max 0.105
_exptl_absorpt_correction_T_min 0.069
_exptl_absorpt_correction_type empirical
_exptl_absorpt_process_details
;
T. Higashi, ABSCOR, empirical absorption correction
;
_exptl_crystal_colour colourless
_exptl_crystal_density_diffrn 3.526
_exptl_crystal_density_method 'not measured'
_exptl_crystal_description block
_exptl_crystal_F_000 1004
_exptl_crystal_size_max 0.4
_exptl_crystal_size_mid 0.4
_exptl_crystal_size_min 0.3
_refine_diff_density_max 1.311
_refine_diff_density_min -1.468
_refine_diff_density_rms 0.319
_refine_ls_extinction_coef 0.0185(15)
_refine_ls_extinction_expression Fc^*^=kFc[1+0.001xFc^2^\l^3^/sin(2\q)]^-1/4^
_refine_ls_extinction_method SHELXL
_refine_ls_goodness_of_fit_ref 1.128
_refine_ls_hydrogen_treatment none
_refine_ls_matrix_type full
_refine_ls_number_parameters 183
_refine_ls_number_reflns 2413
_refine_ls_number_restraints 0
_refine_ls_restrained_S_all 1.128
_refine_ls_R_factor_all 0.0471
_refine_ls_R_factor_gt 0.0467
_refine_ls_shift/su_max 0.001
_refine_ls_shift/su_mean 0.000
_refine_ls_structure_factor_coef Fsqd
_refine_ls_weighting_details 'calc w=1/[\s^2^(Fo^2^)+(0.0925P)^2^+2.2243P] where P=(Fo^2^+2Fc^2^)/3'
_refine_ls_weighting_scheme calc
_refine_ls_wR_factor_gt 0.1288
_refine_ls_wR_factor_ref 0.1297
_reflns_number_gt 2373
_reflns_number_total 2413
_reflns_threshold_expression >2sigma(I)
_cod_data_source_file 2gd350d-3b.cif
_cod_data_source_block 2gd350d-3b
_cod_original_cell_volume 1009.8(3)
_cod_original_sg_symbol_H-M P2(1)/c
_cod_database_code 1560877

loop_
_symmetry_equiv_pos_as_xyz
'x, y, z'
'-x, y+1/2, -z+1/2'
'-x, -y, -z'
'x, -y-1/2, z-1/2'

loop_
_atom_site_label
_atom_site_type_symbol
_atom_site_fract_x
_atom_site_fract_y
_atom_site_fract_z
_atom_site_U_iso_or_equiv
_atom_site_adp_type
_atom_site_occupancy
_atom_site_symmetry_multiplicity
_atom_site_calc_flag
_atom_site_refinement_flags
_atom_site_disorder_assembly
_atom_site_disorder_group
Gd1 Gd 0.27716(3) 0.19023(3) 0.49892(2) 0.00906(17) Uani 1 1 d . . .
P1 P -0.24406(17) 0.04715(16) 0.16511(10) 0.0094(3) Uani 1 1 d . . .
P2 P 0.68510(17) 0.24489(15) 0.49987(11) 0.0096(3) Uani 1 1 d . . .
P3 P 0.77111(19) 0.44917(15) 0.33551(11) 0.0094(3) Uani 1 1 d . . .
P4 P -0.00530(18) -0.00267(16) 0.32752(10) 0.0090(3) Uani 1 1 d . . .
P5 P 0.50668(19) 0.00429(17) 0.70233(10) 0.0099(3) Uani 1 1 d . . .
O1 O 0.7921(7) 0.3134(4) 0.4098(4) 0.0141(10) Uani 1 1 d . . .
O2 O 0.6243(6) 0.4047(5) 0.2729(4) 0.0198(9) Uani 1 1 d . . .
O3 O 0.5882(6) -0.1165(5) 0.6487(3) 0.0191(9) Uani 1 1 d . . .
O4 O 0.5311(6) 0.3121(4) 0.4958(4) 0.0153(9) Uani 1 1 d . . .
O5 O 0.0819(5) 0.1163(5) 0.3789(4) 0.0179(9) Uani 1 1 d . . .
O6 O -0.2223(7) 0.1908(4) 0.0981(4) 0.0142(10) Uani 1 1 d . . .
O7 O 0.2316(7) 0.4038(5) 0.6145(4) 0.0211(10) Uani 1 1 d . . .
O8 O 0.2223(7) 0.4053(5) 0.3890(4) 0.0202(9) Uani 1 1 d . . .
O9 O 0.0804(5) 0.1226(5) 0.6140(3) 0.0160(8) Uani 1 1 d . . .
O10 O 0.2908(5) -0.0812(6) 0.5003(3) 0.0193(10) Uani 1 1 d . . .
O11 O 0.9048(6) 0.4163(5) 0.2604(3) 0.0168(9) Uani 1 1 d . . .
O12 O 0.4137(6) 0.1187(5) 0.6479(3) 0.0171(9) Uani 1 1 d . . .
O13 O 0.4053(5) -0.0754(5) 0.7893(4) 0.0185(9) Uani 1 1 d . . .
O14 O -0.1313(6) 0.0809(5) 0.2556(3) 0.0163(9) Uani 1 1 d . . .

loop_
_atom_site_aniso_label
_atom_site_aniso_U_11
_atom_site_aniso_U_22
_atom_site_aniso_U_33
_atom_site_aniso_U_23
_atom_site_aniso_U_13
_atom_site_aniso_U_12
Gd1 0.0089(2) 0.0084(2) 0.0098(2) 0.00021(7) 0.00041(15) -0.00024(7)
P1 0.0081(7) 0.0097(6) 0.0103(6) -0.0004(4) 0.0001(5) -0.0002(5)
P2 0.0102(6) 0.0086(6) 0.0099(6) 0.0005(4) 0.0007(5) -0.0009(5)
P3 0.0091(6) 0.0085(6) 0.0106(6) 0.0003(4) 0.0014(5) 0.0004(5)
P4 0.0070(6) 0.0104(5) 0.0096(6) 0.0010(5) 0.0005(5) 0.0004(4)
P5 0.0078(6) 0.0124(5) 0.0094(6) 0.0002(5) 0.0001(5) -0.0007(5)
O1 0.009(2) 0.022(2) 0.011(2) 0.0062(13) 0.0011(18) 0.0053(15)
O2 0.016(2) 0.0138(18) 0.030(2) 0.0019(17) -0.0080(19) -0.0005(17)
O3 0.020(2) 0.021(2) 0.016(2) -0.0037(16) 0.0042(17) 0.0045(18)
O4 0.011(2) 0.0156(19) 0.019(2) 0.0005(13) 0.001(2) -0.0010(13)
O5 0.014(2) 0.018(2) 0.022(2) -0.0041(16) -0.0060(17) -0.0012(17)
O6 0.014(2) 0.015(2) 0.013(2) 0.0063(13) -0.0012(19) -0.0048(14)
O7 0.026(3) 0.0140(19) 0.023(2) -0.0075(17) 0.002(2) 0.0022(19)
O8 0.026(3) 0.0122(18) 0.023(2) 0.0070(16) -0.0025(19) -0.0034(18)
O9 0.014(2) 0.019(2) 0.0154(19) 0.0024(15) 0.0078(16) -0.0037(16)
O10 0.023(2) 0.0074(18) 0.028(2) -0.0010(14) 0.004(2) 0.0041(15)
O11 0.017(2) 0.0158(18) 0.017(2) 0.0031(15) 0.0100(17) 0.0021(16)
O12 0.017(2) 0.020(2) 0.0143(19) 0.0051(15) -0.0032(16) 0.0018(17)
O13 0.010(2) 0.020(2) 0.025(2) 0.0101(17) 0.0077(18) 0.0030(16)
O14 0.019(2) 0.0130(18) 0.017(2) -0.0019(15) -0.0092(17) 0.0035(16)

loop_
_atom_type_symbol
_atom_type_description
_atom_type_scat_dispersion_real
_atom_type_scat_dispersion_imag
_atom_type_scat_source
O O 0.0106 0.0060 'International Tables Vol C Tables 4.2.6.8 and 6.1.1.4'
P P 0.1023 0.0942 'International Tables Vol C Tables 4.2.6.8 and 6.1.1.4'
Gd Gd -0.1653 3.9035 'International Tables Vol C Tables 4.2.6.8 and 6.1.1.4'

loop_
_geom_angle_atom_site_label_1
_geom_angle_atom_site_label_2
_geom_angle_atom_site_label_3
_geom_angle
_geom_angle_site_symmetry_1
_geom_angle_site_symmetry_3
O3 Gd1 O9 144.38(17) 3_656 .
O3 Gd1 O12 109.92(16) 3_656 .
O9 Gd1 O12 77.25(17) . .
O3 Gd1 O5 75.45(18) 3_656 .
O9 Gd1 O5 79.78(16) . .
O12 Gd1 O5 144.61(18) . .
O3 Gd1 O10 72.60(15) 3_656 .
O9 Gd1 O10 77.00(15) . .
O12 Gd1 O10 72.45(15) . .
O5 Gd1 O10 76.40(16) . .
O3 Gd1 O8 80.86(17) 3_656 .
O9 Gd1 O8 115.44(18) . .
O12 Gd1 O8 142.33(17) . .
O5 Gd1 O8 72.44(16) . .
O10 Gd1 O8 143.14(15) . .
O3 Gd1 O7 142.97(18) 3_656 .
O9 Gd1 O7 72.16(17) . .
O12 Gd1 O7 77.98(17) . .
O5 Gd1 O7 119.60(18) . .
O10 Gd1 O7 141.07(16) . .
O8 Gd1 O7 73.43(19) . .
O3 Gd1 O4 70.08(17) 3_656 .
O9 Gd1 O4 141.12(16) . .
O12 Gd1 O4 71.33(16) . .
O5 Gd1 O4 138.38(17) . .
O10 Gd1 O4 113.33(15) . .
O8 Gd1 O4 79.60(17) . .
O7 Gd1 O4 79.29(17) . .
O8 P1 O13 116.3(3) 2_545 3_556
O8 P1 O14 116.5(3) 2_545 .
O13 P1 O14 104.7(3) 3_556 .
O8 P1 O6 115.4(3) 2_545 .
O13 P1 O6 101.0(3) 3_556 .
O14 P1 O6 100.6(3) . .
O4 P2 O10 122.2(3) . 3_656
O4 P2 O6 109.9(3) . 4_666
O10 P2 O6 106.4(2) 3_656 4_666
O4 P2 O1 110.4(3) . .
O10 P2 O1 106.9(2) 3_656 .
O6 P2 O1 98.4(3) 4_666 .
O7 P3 O11 117.5(3) 3_666 .
O7 P3 O1 115.1(3) 3_666 .
O11 P3 O1 98.8(3) . .
O7 P3 O2 116.3(3) 3_666 .
O11 P3 O2 104.0(3) . .
O1 P3 O2 102.6(3) . .
O5 P4 O9 121.7(3) . 3_556
O5 P4 O11 111.4(3) . 2_645
O9 P4 O11 106.4(2) 3_556 2_645
O5 P4 O14 106.2(3) . .
O9 P4 O14 109.3(3) 3_556 .
O11 P4 O14 99.7(3) 2_645 .
O3 P5 O12 123.1(3) . .
O3 P5 O2 109.5(3) . 4_566
O12 P5 O2 105.9(3) . 4_566
O3 P5 O13 106.0(3) . .
O12 P5 O13 109.8(3) . .
O2 P5 O13 100.2(3) 4_566 .
P3 O1 P2 132.3(4) . .
P3 O2 P5 133.9(3) . 4_565
P5 O3 Gd1 146.9(3) . 3_656
P2 O4 Gd1 129.7(2) . .
P4 O5 Gd1 149.6(3) . .
P1 O6 P2 132.1(4) . 4_465
P3 O7 Gd1 165.5(3) 3_666 .
P1 O8 Gd1 159.8(3) 2 .
P4 O9 Gd1 147.3(3) 3_556 .
P2 O10 Gd1 174.6(3) 3_656 .
P3 O11 P4 140.5(3) . 2_655
P5 O12 Gd1 148.5(3) . .
P1 O13 P5 134.4(3) 3_556 .
P1 O14 P4 140.4(3) . .

loop_
_geom_bond_atom_site_label_1
_geom_bond_atom_site_label_2
_geom_bond_distance
_geom_bond_site_symmetry_2
Gd1 O3 2.342(4) 3_656
Gd1 O9 2.355(4) .
Gd1 O12 2.357(4) .
Gd1 O5 2.400(4) .
Gd1 O10 2.425(5) .
Gd1 O8 2.438(5) .
Gd1 O7 2.457(5) .
Gd1 O4 2.469(5) .
P1 O8 1.460(5) 2_545
P1 O13 1.548(5) 3_556
P1 O14 1.560(5) .
P1 O6 1.560(4) .
P2 O4 1.473(5) .
P2 O10 1.475(5) 3_656
P2 O6 1.613(5) 4_666
P2 O1 1.616(5) .
P3 O7 1.464(5) 3_666
P3 O11 1.549(5) .
P3 O1 1.559(4) .
P3 O2 1.567(5) .
P4 O5 1.466(5) .
P4 O9 1.466(4) 3_556
P4 O11 1.611(5) 2_645
P4 O14 1.623(5) .
P5 O3 1.467(5) .
P5 O12 1.482(5) .
P5 O2 1.597(5) 4_566
P5 O13 1.600(5) .
O2 P5 1.597(5) 4_565
O3 Gd1 2.342(4) 3_656
O6 P2 1.613(5) 4_465
O7 P3 1.464(5) 3_666
O8 P1 1.460(5) 2
O9 P4 1.466(4) 3_556
O10 P2 1.475(5) 3_656
O11 P4 1.611(5) 2_655
O13 P1 1.548(5) 3_556

_cod_database_fobs_code 1560877
